data_1527363
loop_
_publ_author_name
'Fang, J.H.'
'Robinson, P.D.'

_publ_section_title
;
 Crystal structures and mineral chemistry of double-salt hydrates: II. The
 crystal structure of Loeweite
;
_journal_name_full 'American Mineralogist'
_journal_page_first 378
_journal_page_last 386
_journal_volume 55
_journal_year 1970
_chemical_formula_sum 'H30 Mg7 Na12 O67 S13'
_chemical_name_systematic 'Na12 Mg7 (S O4)13 (H2 O)15'
_space_group_IT_number 148
_symmetry_space_group_name_Hall '-P 3*'
_symmetry_space_group_name_H-M 'R -3 :R'
_cell_angle_alpha 106.5
_cell_angle_beta 106.5
_cell_angle_gamma 106.5
_cell_formula_units_Z 1
_cell_length_a 11.769
_cell_length_b 11.769
_cell_length_c 11.769
_cell_volume 1375.673
_citation_journal_id_ASTM AMMIAY
_cod_data_source_file Fang_AMMIAY_1970_1303.cif
_cod_data_source_block H30Mg7Na12O67S13
_cod_original_sg_symbol_Hall '-R 3 (-y+z,x+z,-x+y+z)'
_cod_database_code 1527363

loop_
_symmetry_equiv_pos_as_xyz
x,y,z
z,x,y
y,z,x
-x,-y,-z
-z,-x,-y
-y,-z,-x

loop_
_atom_site_label
_atom_site_type_symbol
_atom_site_fract_x
_atom_site_fract_y
_atom_site_fract_z
_atom_site_occupancy
_atom_site_U_iso_or_equiv
O5 O-2 0.6942 0.5151 0.3116 1 0.0
O11 O-2 0.835 0.1634 0.0701 1 0.0
S2 S+6 0.5647 0.4112 0.2335 1 0.0
O12 O-2 0.162 0.2367 0.0762 1 0.0
O4 O-2 0.5255 0.0269 0.2721 1 0.0
Na1 Na+1 0.9103 0.5064 0.3569 1 0.0
O9 O-2 0 0 0 1 0.0
O6 O-2 0.4874 0.4095 0.3135 1 0.0
O1 O-2 0.621 0.0255 0.1152 1 0.0
O10 O-2 0.812 0.2764 0.3161 1 0.0
Na2 Na+1 0.3121 0.4552 0.1928 1 0.0
O7 O-2 0.4977 0.4319 0.1189 1 0.0
O8 O-2 0.5734 0.2841 0.1942 1 0.0
O2 O-2 0.7861 0.3817 0.1269 1 0.0
S1 S+6 0.8328 0.4537 0.0535 1 0.0
Mg1 Mg+2 0.369 0.2068 0.1214 1 0.0
O3 O-2 0.8511 0.0657 0.422 1 0.0
S3 S+6 0.1195 0.1195 0.1195 0.5 0.0
Mg2 Mg+2 0.5 0.5 0.5 1 0.0
